data_2219365
loop_
_publ_author_name
'Xu, Guang-Hai'
'Wang, Wei'

_publ_section_title
;
 Bis[3-allyl-1-(4-cyanobenzyl)-2-methylbenzimidazolium]
 di-\m-bromido-bis[bromidocuprate(I)]
;
_journal_issue 9
_journal_name_full 'Acta Crystallographica Section E'
_journal_page_first m1198
_journal_paper_doi 10.1107/S1600536808026937
_journal_volume 64
_journal_year 2008
_chemical_formula_iupac '(C19 H18 N3)2 [Cu2 Br4]'
_chemical_formula_moiety '2(C19 H18 N3 +), Cu2 Br4 2-'
_chemical_formula_sum 'C38 H36 Br4 Cu2 N6'
_chemical_formula_weight 1023.44
_chemical_name_systematic
;
Bis(3-allyl-1-(4-cyanobenzyl)-2-methylbenzimidazolium) 
di-\m-bromido-bis[bromidocuprate(I)]
;
_space_group_IT_number 2
_symmetry_cell_setting triclinic
_symmetry_space_group_name_Hall '-P 1'
_symmetry_space_group_name_H-M 'P -1'
_atom_sites_solution_hydrogens geom
_atom_sites_solution_primary direct
_atom_sites_solution_secondary difmap
_audit_creation_method SHELXL-97
_cell_angle_alpha 87.27(2)
_cell_angle_beta 69.990(17)
_cell_angle_gamma 81.41(2)
_cell_formula_units_Z 1
_cell_length_a 9.6407(5)
_cell_length_b 10.1029(11)
_cell_length_c 11.0389(6)
_cell_measurement_reflns_used 2257
_cell_measurement_temperature 294(2)
_cell_measurement_theta_max 27.4680
_cell_measurement_theta_min 2.8290
_cell_volume 998.93(18)
_computing_cell_refinement 'CrystalClear (Rigaku/MSC, 2005)'
_computing_data_collection 'CrystalClear (Rigaku/MSC, 2005)'
_computing_data_reduction 'CrystalStructure (Rigaku/MSC, 2005)'
_computing_molecular_graphics 'SHELXTL (Sheldrick, 2008)'
_computing_publication_material 'SHELXTL (Sheldrick, 2008)'
_computing_structure_refinement 'SHELXL97 (Sheldrick, 2008)'
_computing_structure_solution 'SHELXS97 (Sheldrick, 2008)'
_diffrn_ambient_temperature 294(2)
_diffrn_detector_area_resol_mean 13.6612
_diffrn_measured_fraction_theta_full 0.984
_diffrn_measured_fraction_theta_max 0.984
_diffrn_measurement_device_type 'Rigaku, SCXmini diffractometer'
_diffrn_measurement_method '\w scans'
_diffrn_radiation_monochromator graphite
_diffrn_radiation_source 'fine-focus sealed tube'
_diffrn_radiation_type MoK\a
_diffrn_radiation_wavelength 0.71073
_diffrn_reflns_av_R_equivalents 0.0519
_diffrn_reflns_av_sigmaI/netI 0.0663
_diffrn_reflns_limit_h_max 12
_diffrn_reflns_limit_h_min -12
_diffrn_reflns_limit_k_max 13
_diffrn_reflns_limit_k_min -13
_diffrn_reflns_limit_l_max 14
_diffrn_reflns_limit_l_min -14
_diffrn_reflns_number 10227
_diffrn_reflns_theta_full 27.47
_diffrn_reflns_theta_max 27.47
_diffrn_reflns_theta_min 2.83
_diffrn_standards_interval_count 0
_exptl_absorpt_coefficient_mu 5.099
_exptl_absorpt_correction_T_max 0.375
_exptl_absorpt_correction_T_min 0.361
_exptl_absorpt_correction_type multi-scan
_exptl_absorpt_process_details '(CrystalClear; Rigaku/MSC, 2005)'
_exptl_crystal_colour Colorless
_exptl_crystal_density_diffrn 1.701
_exptl_crystal_density_method 'not measured'
_exptl_crystal_description Prism
_exptl_crystal_F_000 504
_exptl_crystal_size_max 0.2000
_exptl_crystal_size_mid 0.2000
_exptl_crystal_size_min 0.2000
_refine_diff_density_max 1.065
_refine_diff_density_min -0.759
_refine_ls_extinction_method none
_refine_ls_goodness_of_fit_ref 0.969
_refine_ls_hydrogen_treatment constr
_refine_ls_matrix_type full
_refine_ls_number_parameters 226
_refine_ls_number_reflns 4517
_refine_ls_number_restraints 0
_refine_ls_restrained_S_all 0.969
_refine_ls_R_factor_all 0.0975
_refine_ls_R_factor_gt 0.0518
_refine_ls_shift/su_max 0.000
_refine_ls_shift/su_mean 0.000
_refine_ls_structure_factor_coef Fsqd
_refine_ls_weighting_details 'calc w=1/[\s^2^(Fo^2^)+(0.0636P)^2^] where P=(Fo^2^+2Fc^2^)/3'
_refine_ls_weighting_scheme calc
_refine_ls_wR_factor_gt 0.1147
_refine_ls_wR_factor_ref 0.1339
_reflns_number_gt 2765
_reflns_number_total 4517
_reflns_threshold_expression I>2\s(I)
_cod_data_source_file hk2513.cif
_cod_data_source_block I
_cod_original_sg_symbol_Hall '-P 1 '
_cod_original_sg_symbol_H-M P-1
_cod_database_code 2219365
_cod_database_fobs_code 2219365

loop_
_symmetry_equiv_pos_as_xyz
'x, y, z'
'-x, -y, -z'

loop_
_atom_site_type_symbol
_atom_site_label
_atom_site_fract_x
_atom_site_fract_y
_atom_site_fract_z
_atom_site_U_iso_or_equiv
_atom_site_adp_type
_atom_site_calc_flag
_atom_site_refinement_flags
_atom_site_occupancy
Br Br1 0.37052(6) 0.42643(5) 0.73582(5) 0.05337(18) Uani d . 1
Br Br2 -0.06239(6) 0.34357(6) 0.94360(6) 0.0684(2) Uani d . 1
Cu Cu1 0.14770(8) 0.47171(8) 0.90578(7) 0.0703(3) Uani d . 1
N N1 0.5950(7) 0.0085(5) -0.2925(5) 0.0873(18) Uani d . 1
N N2 0.2273(4) 0.3449(4) 0.3653(4) 0.0413(9) Uani d . 1
N N3 0.1992(4) 0.2221(4) 0.5394(3) 0.0406(9) Uani d . 1
C C1 0.5454(7) 0.0689(6) -0.1995(6) 0.0586(14) Uani d . 1
C C2 0.4844(6) 0.1517(5) -0.0842(5) 0.0486(12) Uani d . 1
C C3 0.3336(6) 0.1632(5) -0.0149(5) 0.0554(14) Uani d . 1
H H3A 0.2729 0.1148 -0.0396 0.067 Uiso calc R 1
C C4 0.2729(6) 0.2476(5) 0.0920(5) 0.0511(13) Uani d . 1
H H4A 0.1714 0.2562 0.1386 0.061 Uiso calc R 1
C C5 0.3641(5) 0.3188(5) 0.1291(4) 0.0428(11) Uani d . 1
C C6 0.5157(5) 0.3059(5) 0.0593(5) 0.0522(13) Uani d . 1
H H6A 0.5771 0.3529 0.0847 0.063 Uiso calc R 1
C C7 0.5758(6) 0.2230(6) -0.0484(5) 0.0551(13) Uani d . 1
H H7A 0.6770 0.2155 -0.0960 0.066 Uiso calc R 1
C C8 0.2982(6) 0.4137(5) 0.2437(4) 0.0468(12) Uani d . 1
H H8A 0.3767 0.4580 0.2529 0.056 Uiso calc R 1
H H8B 0.2246 0.4819 0.2274 0.056 Uiso calc R 1
C C9 0.2985(5) 0.2755(5) 0.4384(4) 0.0411(11) Uani d . 1
C C10 0.4630(5) 0.2599(6) 0.4119(5) 0.0538(13) Uani d . 1
H H10A 0.5095 0.3072 0.3345 0.081 Uiso calc R 1
H H10B 0.5034 0.1667 0.4014 0.081 Uiso calc R 1
H H10C 0.4818 0.2959 0.4829 0.081 Uiso calc R 1
C C11 0.2307(6) 0.1405(5) 0.6424(5) 0.0511(12) Uani d . 1
H H11A 0.1753 0.1848 0.7243 0.061 Uiso calc R 1
H H11B 0.3360 0.1347 0.6301 0.061 Uiso calc R 1
C C12 0.1921(7) 0.0028(6) 0.6483(6) 0.0634(15) Uani d . 1
H H12A 0.2200 -0.0443 0.5713 0.076 Uiso calc R 1
C C13 0.1227(9) -0.0555(7) 0.7528(8) 0.105(3) Uani d . 1
H H13C 0.0932 -0.0112 0.8314 0.126 Uiso calc R 1
H H13A 0.1019 -0.1421 0.7498 0.126 Uiso calc R 1
C C14 0.0569(5) 0.2589(5) 0.5305(4) 0.0397(10) Uani d . 1
C C15 -0.0827(5) 0.2331(5) 0.6120(5) 0.0496(12) Uani d . 1
H H15A -0.0947 0.1818 0.6861 0.060 Uiso calc R 1
C C16 -0.2025(6) 0.2887(6) 0.5754(5) 0.0563(14) Uani d . 1
H H16A -0.2980 0.2738 0.6261 0.068 Uiso calc R 1
C C17 -0.1844(6) 0.3659(5) 0.4657(5) 0.0539(13) Uani d . 1
H H17A -0.2686 0.4011 0.4456 0.065 Uiso calc R 1
C C18 -0.0473(5) 0.3928(5) 0.3850(5) 0.0497(12) Uani d . 1
H H18A -0.0365 0.4449 0.3114 0.060 Uiso calc R 1
C C19 0.0746(5) 0.3368(5) 0.4208(4) 0.0404(11) Uani d . 1

loop_
_atom_site_aniso_label
_atom_site_aniso_U_11
_atom_site_aniso_U_22
_atom_site_aniso_U_33
_atom_site_aniso_U_12
_atom_site_aniso_U_13
_atom_site_aniso_U_23
Br1 0.0453(3) 0.0604(3) 0.0527(3) -0.0150(2) -0.0116(2) 0.0021(3)
Br2 0.0466(3) 0.0807(4) 0.0750(4) -0.0173(3) -0.0105(3) -0.0237(3)
Cu1 0.0549(5) 0.0929(6) 0.0560(4) -0.0042(4) -0.0119(3) -0.0038(4)
N1 0.114(5) 0.076(4) 0.059(3) -0.020(3) -0.007(3) -0.020(3)
N2 0.037(2) 0.048(2) 0.037(2) -0.0122(17) -0.0077(16) -0.0018(18)
N3 0.040(2) 0.047(2) 0.035(2) -0.0093(17) -0.0115(17) -0.0010(18)
C1 0.071(4) 0.054(3) 0.053(3) -0.016(3) -0.021(3) 0.001(3)
C2 0.061(3) 0.045(3) 0.039(3) -0.008(2) -0.015(2) -0.002(2)
C3 0.068(4) 0.058(3) 0.052(3) -0.025(3) -0.029(3) 0.002(3)
C4 0.044(3) 0.062(3) 0.046(3) -0.015(2) -0.011(2) -0.004(3)
C5 0.049(3) 0.045(3) 0.036(2) -0.016(2) -0.013(2) 0.004(2)
C6 0.039(3) 0.070(4) 0.049(3) -0.020(2) -0.011(2) -0.009(3)
C7 0.046(3) 0.071(4) 0.046(3) -0.014(3) -0.010(2) -0.008(3)
C8 0.051(3) 0.049(3) 0.038(3) -0.014(2) -0.010(2) -0.001(2)
C9 0.042(3) 0.044(3) 0.039(3) -0.007(2) -0.014(2) -0.005(2)
C10 0.037(3) 0.072(4) 0.053(3) -0.014(2) -0.013(2) -0.001(3)
C11 0.050(3) 0.054(3) 0.055(3) -0.013(2) -0.023(2) 0.009(3)
C12 0.075(4) 0.057(3) 0.060(4) -0.007(3) -0.027(3) 0.003(3)
C13 0.132(7) 0.075(5) 0.116(7) -0.046(5) -0.041(6) 0.022(5)
C14 0.035(2) 0.044(3) 0.039(3) -0.005(2) -0.0107(19) -0.007(2)
C15 0.039(3) 0.056(3) 0.046(3) -0.005(2) -0.005(2) -0.002(2)
C16 0.033(3) 0.068(4) 0.060(3) -0.009(2) -0.002(2) -0.010(3)
C17 0.043(3) 0.059(3) 0.062(3) -0.003(2) -0.022(3) -0.004(3)
C18 0.044(3) 0.057(3) 0.051(3) -0.006(2) -0.019(2) -0.002(3)
C19 0.038(3) 0.040(3) 0.042(3) -0.007(2) -0.011(2) -0.006(2)

loop_
_atom_type_symbol
_atom_type_description
_atom_type_scat_dispersion_real
_atom_type_scat_dispersion_imag
_atom_type_scat_source
C C 0.0033 0.0016 'International Tables Vol C Tables 4.2.6.8 and 6.1.1.4'
Br Br -0.2901 2.4595 'International Tables Vol C Tables 4.2.6.8 and 6.1.1.4'
Cu Cu 0.3201 1.2651 'International Tables Vol C Tables 4.2.6.8 and 6.1.1.4'
N N 0.0061 0.0033 'International Tables Vol C Tables 4.2.6.8 and 6.1.1.4'
H H 0.0000 0.0000 'International Tables Vol C Tables 4.2.6.8 and 6.1.1.4'

loop_
_geom_angle_atom_site_label_1
_geom_angle_atom_site_label_2
_geom_angle_atom_site_label_3
_geom_angle_site_symmetry_1
_geom_angle_site_symmetry_3
_geom_angle
Cu1 Br2 Cu1 2_567 . 72.46(3)
Br1 Cu1 Br2 . 2_567 129.22(4)
Br1 Cu1 Br2 . . 122.83(4)
Br2 Cu1 Br2 2_567 . 107.54(3)
Br1 Cu1 Cu1 . 2_567 172.96(5)
Br2 Cu1 Cu1 2_567 2_567 54.69(3)
Br2 Cu1 Cu1 . 2_567 52.85(3)
C9 N2 C19 . . 108.6(4)
C9 N2 C8 . . 125.8(4)
C19 N2 C8 . . 125.5(4)
C9 N3 C14 . . 108.3(4)
C9 N3 C11 . . 127.0(4)
C14 N3 C11 . . 124.8(4)
N1 C1 C2 . . 177.3(6)
C7 C2 C3 . . 120.7(4)
C7 C2 C1 . . 119.9(5)
C3 C2 C1 . . 119.4(5)
C2 C3 C4 . . 119.8(5)
C2 C3 H3A . . 120.1
C4 C3 H3A . . 120.1
C5 C4 C3 . . 119.9(5)
C5 C4 H4A . . 120.1
C3 C4 H4A . . 120.1
C4 C5 C6 . . 119.9(4)
C4 C5 C8 . . 120.3(4)
C6 C5 C8 . . 119.8(4)
C7 C6 C5 . . 120.1(4)
C7 C6 H6A . . 119.9
C5 C6 H6A . . 119.9
C2 C7 C6 . . 119.6(5)
C2 C7 H7A . . 120.2
C6 C7 H7A . . 120.2
N2 C8 C5 . . 112.7(4)
N2 C8 H8A . . 109.0
C5 C8 H8A . . 109.0
N2 C8 H8B . . 109.0
C5 C8 H8B . . 109.0
H8A C8 H8B . . 107.8
N2 C9 N3 . . 109.6(4)
N2 C9 C10 . . 125.1(4)
N3 C9 C10 . . 125.3(4)
C9 C10 H10A . . 109.5
C9 C10 H10B . . 109.5
H10A C10 H10B . . 109.5
C9 C10 H10C . . 109.5
H10A C10 H10C . . 109.5
H10B C10 H10C . . 109.5
N3 C11 C12 . . 113.8(4)
N3 C11 H11A . . 108.8
C12 C11 H11A . . 108.8
N3 C11 H11B . . 108.8
C12 C11 H11B . . 108.8
H11A C11 H11B . . 107.7
C13 C12 C11 . . 124.3(6)
C13 C12 H12A . . 117.8
C11 C12 H12A . . 117.8
C12 C13 H13C . . 120.0
C12 C13 H13A . . 120.0
H13C C13 H13A . . 120.0
C19 C14 C15 . . 122.2(4)
C19 C14 N3 . . 106.8(4)
C15 C14 N3 . . 130.9(5)
C16 C15 C14 . . 115.7(5)
C16 C15 H15A . . 122.2
C14 C15 H15A . . 122.2
C17 C16 C15 . . 121.9(5)
C17 C16 H16A . . 119.0
C15 C16 H16A . . 119.0
C18 C17 C16 . . 122.9(5)
C18 C17 H17A . . 118.5
C16 C17 H17A . . 118.5
C17 C18 C19 . . 115.6(5)
C17 C18 H18A . . 122.2
C19 C18 H18A . . 122.2
C14 C19 C18 . . 121.6(4)
C14 C19 N2 . . 106.7(4)
C18 C19 N2 . . 131.7(4)

loop_
_geom_bond_atom_site_label_1
_geom_bond_atom_site_label_2
_geom_bond_site_symmetry_2
_geom_bond_distance
Br1 Cu1 . 2.3181(10)
Br2 Cu1 2_567 2.4134(11)
Br2 Cu1 . 2.4710(10)
Cu1 Br2 2_567 2.4134(11)
Cu1 Cu1 2_567 2.8874(15)
N1 C1 . 1.136(7)
N2 C8 . 1.476(6)
N2 C9 . 1.340(6)
N2 C19 . 1.401(5)
N3 C9 . 1.347(6)
N3 C11 . 1.462(6)
N3 C14 . 1.402(6)
C2 C1 . 1.452(7)
C2 C3 . 1.381(7)
C2 C7 . 1.381(7)
C3 C4 . 1.392(7)
C3 H3A . 0.9300
C4 H4A . 0.9300
C5 C4 . 1.385(6)
C5 C6 . 1.389(6)
C5 C8 . 1.519(6)
C6 H6A . 0.9300
C7 C6 . 1.389(7)
C7 H7A . 0.9300
C8 H8A . 0.9700
C8 H8B . 0.9700
C9 C10 . 1.496(6)
C10 H10A . 0.9600
C10 H10B . 0.9600
C10 H10C . 0.9600
C11 C12 . 1.486(7)
C11 H11A . 0.9700
C11 H11B . 0.9700
C12 C13 . 1.285(8)
C12 H12A . 0.9300
C13 H13C . 0.9300
C13 H13A . 0.9300
C14 C15 . 1.394(6)
C15 H15A . 0.9300
C16 C15 . 1.384(7)
C16 C17 . 1.382(7)
C16 H16A . 0.9300
C17 H17A . 0.9300
C18 C17 . 1.376(7)
C18 H18A . 0.9300
C19 C14 . 1.387(6)
C19 C18 . 1.398(7)

loop_
_geom_hbond_atom_site_label_D
_geom_hbond_atom_site_label_H
_geom_hbond_atom_site_label_A
_geom_hbond_site_symmetry_A
_geom_hbond_distance_DH
_geom_hbond_distance_HA
_geom_hbond_distance_DA
_geom_hbond_angle_DHA
C8 H8A Br1 2_666 0.97 2.90 3.863(5) 175.0
C10 H10C Br1 . 0.96 2.93 3.788(5) 149.9
C17 H17A Br1 2_566 0.93 2.92 3.707(5) 143.4
C4 H4a Cg1 1_554 0.93 3.36 3.746(2) 107.5(2)

loop_
_geom_torsion_atom_site_label_1
_geom_torsion_atom_site_label_2
_geom_torsion_atom_site_label_3
_geom_torsion_atom_site_label_4
_geom_torsion_site_symmetry_1
_geom_torsion_site_symmetry_4
_geom_torsion
Cu1 Br2 Cu1 Br1 2_567 . -173.22(6)
Cu1 Br2 Cu1 Br2 2_567 2_567 0.0
C9 N2 C8 C5 . . 79.9(6)
C19 N2 C8 C5 . . -97.3(5)
C8 N2 C9 N3 . . -177.6(4)
C19 N2 C9 N3 . . 0.0(5)
C8 N2 C9 C10 . . 2.5(7)
C19 N2 C9 C10 . . -179.9(4)
C8 N2 C19 C14 . . 177.4(4)
C9 N2 C19 C14 . . -0.2(5)
C8 N2 C19 C18 . . -3.9(8)
C9 N2 C19 C18 . . 178.5(5)
C11 N3 C9 N2 . . -179.4(4)
C14 N3 C9 N2 . . 0.2(5)
C11 N3 C9 C10 . . 0.5(7)
C14 N3 C9 C10 . . -179.9(5)
C9 N3 C11 C12 . . -117.9(5)
C14 N3 C11 C12 . . 62.6(6)
C9 N3 C14 C15 . . -177.9(5)
C11 N3 C14 C15 . . 1.7(8)
C9 N3 C14 C19 . . -0.3(5)
C11 N3 C14 C19 . . 179.3(4)
C1 C2 C3 C4 . . -176.8(5)
C7 C2 C3 C4 . . 0.1(8)
C1 C2 C7 C6 . . 177.6(5)
C3 C2 C7 C6 . . 0.7(8)
C2 C3 C4 C5 . . -0.5(8)
C6 C5 C4 C3 . . 0.1(8)
C8 C5 C4 C3 . . 178.5(5)
C4 C5 C6 C7 . . 0.7(8)
C8 C5 C6 C7 . . -177.7(5)
C4 C5 C8 N2 . . 61.6(6)
C6 C5 C8 N2 . . -119.9(5)
C2 C7 C6 C5 . . -1.1(8)
N3 C11 C12 C13 . . -135.1(7)
N3 C14 C15 C16 . . 178.1(5)
C19 C14 C15 C16 . . 0.8(7)
C15 C16 C17 C18 . . 0.2(8)
C17 C16 C15 C14 . . -0.6(8)
N2 C19 C14 N3 . . 0.3(5)
N2 C19 C14 C15 . . 178.1(4)
C18 C19 C14 N3 . . -178.5(4)
C18 C19 C14 C15 . . -0.7(7)
C19 C18 C17 C16 . . 0.0(8)
N2 C19 C18 C17 . . -178.3(5)
C14 C19 C18 C17 . . 0.2(7)
